data_7124779
loop_
_publ_author_name
'Gan, Zubao'
'Chu, Zhiwen'
'Hu, Jia'
'Su, Zhishan'
'Hu, Changwei'
'Gao, Lu'
'Song, Zhenlei'

_publ_section_title
;
 Tunable reactivity of geminal bis(silyl) enol derivatives leading to
 selective exo-IEDDA or Sakurai allylation with a \b,\g-unsaturated
 ketoester.
;
_journal_issue 66
_journal_name_full 'Chemical communications (Cambridge, England)'
_journal_page_first 10137
_journal_page_last 10140
_journal_paper_doi 10.1039/c6cc04593f
_journal_volume 52
_journal_year 2016
_chemical_absolute_configuration rmad
_chemical_formula_moiety 'C48 H69 N O6 Si2'
_chemical_formula_sum 'C48 H69 N O6 Si2'
_chemical_formula_weight 812.22
_chemical_melting_point 83.0(10)
_space_group_crystal_system orthorhombic
_space_group_IT_number 19
_space_group_name_Hall 'P 2ac 2ab'
_space_group_name_H-M_alt 'P 21 21 21'
_atom_sites_solution_hydrogens geom
_audit_creation_date 2016-05-12
_audit_creation_method
;
Olex2 1.2
(compiled 2016.02.19 svn.r3266 for OlexSys, GUI svn.r5155)
;
_audit_update_record
;
2016-05-19 deposited with the CCDC.
2016-07-15 downloaded from the CCDC.
;
_cell_angle_alpha 90
_cell_angle_beta 90
_cell_angle_gamma 90
_cell_formula_units_Z 4
_cell_length_a 10.50766(19)
_cell_length_b 14.7380(2)
_cell_length_c 35.4339(6)
_cell_measurement_reflns_used 7297
_cell_measurement_temperature 293
_cell_measurement_theta_max 72.3980
_cell_measurement_theta_min 4.1960
_cell_volume 5487.36(15)
_computing_molecular_graphics 'Olex2 (Dolomanov et al., 2009)'
_computing_publication_material 'Olex2 (Dolomanov et al., 2009)'
_computing_structure_refinement 'ShelXL (Sheldrick, 2015)'
_diffrn_ambient_temperature 293
_diffrn_detector 'CCD plate'
_diffrn_detector_area_resol_mean 15.9595
_diffrn_detector_type EosS2
_diffrn_measured_fraction_theta_full 0.997
_diffrn_measured_fraction_theta_max 0.997
_diffrn_measurement_details
;
#__ type_ start__ end____ width___ exp.time_
  1 omega   10.00  104.00   1.0000    5.6850
omega____ theta____ kappa____ phi______ frames
    -       36.5421   77.0000  -90.0000 94

#__ type_ start__ end____ width___ exp.time_
  2 omega  -31.00   63.00   1.0000    5.6850
omega____ theta____ kappa____ phi______ frames
    -       36.5421  -77.0000 -120.0000 94

#__ type_ start__ end____ width___ exp.time_
  3 omega   23.00   79.00   1.0000    5.6850
omega____ theta____ kappa____ phi______ frames
    -       36.5421 -125.0000 -150.0000 56

#__ type_ start__ end____ width___ exp.time_
  4 omega   11.00   75.00   1.0000    5.6850
omega____ theta____ kappa____ phi______ frames
    -       36.5421  -99.0000   60.0000 64

#__ type_ start__ end____ width___ exp.time_
  5 omega  -33.00   21.00   1.0000    5.6850
omega____ theta____ kappa____ phi______ frames
    -       36.5421  -38.0000  -30.0000 54

#__ type_ start__ end____ width___ exp.time_
  6 omega   50.00   96.00   1.0000   60.0000
omega____ theta____ kappa____ phi______ frames
    -      108.0000  -45.0000   60.0000 46

#__ type_ start__ end____ width___ exp.time_
  7 omega   44.00   89.00   1.0000   60.0000
omega____ theta____ kappa____ phi______ frames
    -      108.0000  -45.0000  120.0000 45

#__ type_ start__ end____ width___ exp.time_
  8 omega   44.00   71.00   1.0000   60.0000
omega____ theta____ kappa____ phi______ frames
    -      108.0000  -45.0000 -180.0000 27

#__ type_ start__ end____ width___ exp.time_
  9 omega   44.00   70.00   1.0000   60.0000
omega____ theta____ kappa____ phi______ frames
    -      108.0000  -30.0000  -90.0000 26

#__ type_ start__ end____ width___ exp.time_
 10 omega   47.00   90.00   1.0000   60.0000
omega____ theta____ kappa____ phi______ frames
    -      108.0000  -30.0000   30.0000 43

#__ type_ start__ end____ width___ exp.time_
 11 omega   54.00   89.00   1.0000   60.0000
omega____ theta____ kappa____ phi______ frames
    -      108.0000  -30.0000 -180.0000 35

#__ type_ start__ end____ width___ exp.time_
 12 omega   49.00   78.00   1.0000   60.0000
omega____ theta____ kappa____ phi______ frames
    -      108.0000  -30.0000    0.0000 29

#__ type_ start__ end____ width___ exp.time_
 13 omega  104.00  160.00   1.0000   60.0000
omega____ theta____ kappa____ phi______ frames
    -      108.0000  111.0000   60.0000 56
;
_diffrn_measurement_device 'four-circle diffractometer'
_diffrn_measurement_device_type 'New Gemini, Dual, Cu at zero, EosS2'
_diffrn_measurement_method '\w scans'
_diffrn_orient_matrix_UB_11 0.0612273000
_diffrn_orient_matrix_UB_12 0.0121052000
_diffrn_orient_matrix_UB_13 -0.0391706000
_diffrn_orient_matrix_UB_21 -0.0867509000
_diffrn_orient_matrix_UB_22 0.0823352000
_diffrn_orient_matrix_UB_23 -0.0075360000
_diffrn_orient_matrix_UB_31 0.1009693000
_diffrn_orient_matrix_UB_32 0.0633668000
_diffrn_orient_matrix_UB_33 0.0172867000
_diffrn_radiation_monochromator graphite
_diffrn_radiation_probe x-ray
_diffrn_radiation_type CuK\a
_diffrn_radiation_wavelength 1.54184
_diffrn_reflns_av_R_equivalents 0.0260
_diffrn_reflns_av_unetI/netI 0.0317
_diffrn_reflns_Laue_measured_fraction_full 0.997
_diffrn_reflns_Laue_measured_fraction_max 0.997
_diffrn_reflns_limit_h_max 12
_diffrn_reflns_limit_h_min -8
_diffrn_reflns_limit_k_max 17
_diffrn_reflns_limit_k_min -15
_diffrn_reflns_limit_l_max 42
_diffrn_reflns_limit_l_min -31
_diffrn_reflns_number 16011
_diffrn_reflns_point_group_measured_fraction_full 0.862
_diffrn_reflns_point_group_measured_fraction_max 0.862
_diffrn_reflns_theta_full 67.055
_diffrn_reflns_theta_max 67.055
_diffrn_reflns_theta_min 4.389
_diffrn_source 'Enhance (Cu) X-ray Source'
_exptl_absorpt_coefficient_mu 0.896
_exptl_absorpt_correction_T_max 1.00000
_exptl_absorpt_correction_T_min 0.35103
_exptl_absorpt_correction_type multi-scan
_exptl_absorpt_process_details
;
CrysAlisPro, Agilent Technologies,
Version 1.171.37.35 (release 13-08-2014 CrysAlis171 .NET)
(compiled Aug 13 2014,18:06:01)
Empirical absorption correction using spherical harmonics,
 implemented in SCALE3 ABSPACK scaling algorithm.
;
_exptl_crystal_colour 'clear light colourless'
_exptl_crystal_colour_lustre clear
_exptl_crystal_colour_modifier light
_exptl_crystal_colour_primary colourless
_exptl_crystal_density_diffrn 0.983
_exptl_crystal_F_000 1760
_exptl_crystal_recrystallization_method 'Vapour deposition'
_exptl_crystal_size_max 0.4
_exptl_crystal_size_mid 0.3
_exptl_crystal_size_min 0.2
_refine_diff_density_max 0.265
_refine_diff_density_min -0.254
_refine_diff_density_rms 0.043
_refine_ls_abs_structure_details
;
 Flack x determined using 2545 quotients [(I+)-(I-)]/[(I+)+(I-)]
 (Parsons, Flack and Wagner, Acta Cryst. B69 (2013) 249-259).
;
_refine_ls_abs_structure_Flack 0.020(15)
_refine_ls_extinction_method none
_refine_ls_goodness_of_fit_ref 1.041
_refine_ls_hydrogen_treatment constr
_refine_ls_matrix_type full
_refine_ls_number_parameters 523
_refine_ls_number_reflns 8477
_refine_ls_number_restraints 0
_refine_ls_restrained_S_all 1.041
_refine_ls_R_factor_all 0.0624
_refine_ls_R_factor_gt 0.0589
_refine_ls_shift/su_max 0.001
_refine_ls_shift/su_mean 0.000
_refine_ls_structure_factor_coef Fsqd
_refine_ls_weighting_details 'w=1/[\s^2^(Fo^2^)+(0.1212P)^2^] where P=(Fo^2^+2Fc^2^)/3'
_refine_ls_weighting_scheme calc
_refine_ls_wR_factor_gt 0.1553
_refine_ls_wR_factor_ref 0.1607
_reflns_Friedel_coverage 0.549
_reflns_Friedel_fraction_full 0.691
_reflns_Friedel_fraction_max 0.691
_reflns_number_gt 7744
_reflns_number_total 8477
_reflns_threshold_expression 'I > 2\s(I)'
_cod_data_source_file c6cc04593f2.cif
_cod_data_source_block liubo-gan-d-98-p_sq
_cod_depositor_comments
;
The following automatic conversions were performed:

data item '_chemical_melting_point' value '82-84' was changed to
'83.0(10)' -- the average value was taken and precision was
estimated.

Automatic conversion script
Id: cif_fix_values 6909 2019-04-08 15:41:33Z antanas 
;
_cod_original_cell_volume 5487.38(16)
_cod_database_code 7124779
_shelx_space_group_comment
;
The symmetry employed for this shelxl refinement is uniquely defined
by the following loop, which should always be used as a source of
symmetry information in preference to the above space-group names.
They are only intended as comments.
;
_reflns_odcompleteness_completeness 99.84
_reflns_odcompleteness_iscentric 1
_reflns_odcompleteness_theta 66.97
_olex2_refinement_description
;
1. Fixed Uiso
 At 1.2 times of:
  All C(H) groups, All C(H,H) groups
 At 1.5 times of:
  All C(H,H,H) groups
2.a Ternary CH refined with riding coordinates:
 C007(H007), C008(H008), C009(H009), C00G(H00G), C00J(H00J), C00K(H00K),
 C016(H016)
2.b Secondary CH2 refined with riding coordinates:
 C00D(H00A,H00B), C00R(H00C,H00D), C00S(H00F,H00H), C00V(H00I,H00M), C00X(H00P,
 H00R), C00Y(H00S,H00V), C00Z(H00W,H00X), C010(H01A,H01B), C018(H01F,H01G),
 C01A(H01H,H01I)
2.c Aromatic/amide H refined with riding coordinates:
 C00E(H00E), C00L(H00L), C00N(H00N), C00O(H00O), C00Q(H00Q), C00T(H00T),
 C00U(H00U), C011(H011), C013(H013), C015(H015), C017(H017), C019(H019),
 C01E(H01S), C01F(H01T), C01G(H01U)
2.d Idealised Me refined as rotating group:
 C012(H01C,H01D,H01E), C01B(H01J,H01K,H01L), C01C(H01M,H01N,H01O), C01D(H01P,
 H01Q,H01R), C01H(H01V,H01W,H01X), C01I(H01Y,H,HA), C01J(H01Z,HB,HC), C01K(H01,
 HD,HE), C01L(H0AA,HF,HG)
;
_shelx_shelxl_version_number 2014/7
_olex2_date_sample_data_collection 2015-07-08
_olex2_submission_special_instructions 'No special instructions were received'

loop_
_space_group_symop_operation_xyz
'x, y, z'
'-x+1/2, -y, z+1/2'
'-x, y+1/2, -z+1/2'
'x+1/2, -y+1/2, -z'

loop_
_atom_site_label
_atom_site_type_symbol
_atom_site_fract_x
_atom_site_fract_y
_atom_site_fract_z
_atom_site_U_iso_or_equiv
_atom_site_adp_type
_atom_site_occupancy
_atom_site_site_symmetry_order
_atom_site_calc_flag
_atom_site_refinement_flags_posn
Si01 Si 0.55282(9) 0.43078(6) 0.53033(3) 0.0676(2) Uani 1 1 d .
Si02 Si 0.25777(8) 0.44987(6) 0.56012(3) 0.0674(2) Uani 1 1 d .
O003 O 0.4842(2) 0.73500(14) 0.55177(6) 0.0623(5) Uani 1 1 d .
O004 O 0.2891(2) 0.66296(14) 0.55810(6) 0.0623(5) Uani 1 1 d .
O005 O 0.5570(3) 0.88926(15) 0.62496(6) 0.0756(7) Uani 1 1 d .
O006 O 0.5361(5) 0.9071(2) 0.56252(8) 0.1214(15) Uani 1 1 d .
C007 C 0.4162(3) 0.65136(19) 0.54841(8) 0.0556(6) Uani 1 1 d .
H007 H 0.4210 0.6306 0.5222 0.067 Uiso 1 1 calc R
C008 C 0.4748(3) 0.57891(19) 0.57390(7) 0.0530(6) Uani 1 1 d .
H008 H 0.5667 0.5810 0.5691 0.064 Uiso 1 1 calc R
C009 C 0.4568(3) 0.6098(2) 0.61548(8) 0.0578(6) Uani 1 1 d .
H009 H 0.3664 0.6036 0.6218 0.069 Uiso 1 1 calc R
C00A C 0.5026(3) 0.7621(2) 0.58864(8) 0.0607(7) Uani 1 1 d .
C00B C 0.0923(4) 0.7377(2) 0.55138(10) 0.0693(8) Uani 1 1 d .
N00C N 0.2844(6) 0.6323(4) 0.71501(14) 0.1159(15) Uani 1 1 d .
C00D C 0.2192(4) 0.7233(2) 0.53366(11) 0.0738(8) Uani 1 1 d .
H00A H 0.2096 0.6965 0.5088 0.089 Uiso 1 1 calc R
H00B H 0.2638 0.7806 0.5311 0.089 Uiso 1 1 calc R
C00E C 0.4910(3) 0.7085(2) 0.61839(8) 0.0595(7) Uani 1 1 d .
H00E H 0.5046 0.7331 0.6422 0.071 Uiso 1 1 calc R
C00F C 0.5326(4) 0.8599(2) 0.58970(9) 0.0748(9) Uani 1 1 d .
C00G C 0.4334(3) 0.48091(19) 0.56527(8) 0.0546(6) Uani 1 1 d .
H00G H 0.4563 0.4495 0.5887 0.066 Uiso 1 1 calc R
C00H C 0.5324(4) 0.5516(2) 0.64282(8) 0.0657(7) Uani 1 1 d .
O00I O 0.3464(7) 0.5958(3) 0.73994(13) 0.150(2) Uani 1 1 d .
C00J C 0.5916(5) 0.9847(2) 0.62886(10) 0.0815(11) Uani 1 1 d .
H00J H 0.5514 1.0196 0.6086 0.098 Uiso 1 1 calc R
C00K C 0.5439(5) 1.0192(2) 0.66663(11) 0.0807(10) Uani 1 1 d .
H00K H 0.5920 0.9871 0.6862 0.097 Uiso 1 1 calc R
C00L C 0.6613(4) 0.5635(3) 0.64737(11) 0.0840(10) Uani 1 1 d .
H00L H 0.7029 0.6091 0.6341 0.101 Uiso 1 1 calc R
O00M O 0.2004(6) 0.5925(4) 0.69739(19) 0.157(2) Uani 1 1 d .
C00N C 0.4147(6) 0.7697(4) 0.72145(12) 0.0966(13) Uani 1 1 d .
H00N H 0.4639 0.7403 0.7395 0.116 Uiso 1 1 calc R
C00O C 0.4406(5) 0.8571(3) 0.71132(11) 0.0900(11) Uani 1 1 d .
H00O H 0.5068 0.8873 0.7234 0.108 Uiso 1 1 calc R
C00P C 0.3149(5) 0.7262(4) 0.70452(12) 0.0930(12) Uani 1 1 d .
C00Q C 0.7304(5) 0.5079(5) 0.67177(14) 0.1079(17) Uani 1 1 d .
H00Q H 0.8173 0.5173 0.6750 0.129 Uiso 1 1 calc R
C00R C 0.7067(4) 0.4139(3) 0.55838(14) 0.0876(11) Uani 1 1 d .
H00C H 0.7747 0.3993 0.5409 0.105 Uiso 1 1 calc R
H00D H 0.7286 0.4708 0.5705 0.105 Uiso 1 1 calc R
C00S C 0.1568(4) 0.4997(4) 0.59915(14) 0.0923(12) Uani 1 1 d .
H00F H 0.1954 0.4839 0.6231 0.111 Uiso 1 1 calc R
H00H H 0.1592 0.5652 0.5969 0.111 Uiso 1 1 calc R
C00T C 0.4745(5) 0.4830(3) 0.66292(10) 0.0801(10) Uani 1 1 d .
H00T H 0.3874 0.4737 0.6604 0.096 Uiso 1 1 calc R
C00U C 0.6702(7) 0.4391(5) 0.69106(14) 0.118(2) Uani 1 1 d .
H00U H 0.7165 0.4010 0.7068 0.141 Uiso 1 1 calc R
C00V C 0.5893(5) 0.5117(3) 0.49027(13) 0.0911(11) Uani 1 1 d .
H00I H 0.5124 0.5213 0.4757 0.109 Uiso 1 1 calc R
H00M H 0.6147 0.5697 0.5007 0.109 Uiso 1 1 calc R
C00W C 0.3724(4) 0.9027(3) 0.68372(12) 0.0810(10) Uani 1 1 d .
C00X C 0.2433(5) 0.3228(3) 0.56564(18) 0.1010(15) Uani 1 1 d .
H00P H 0.1544 0.3062 0.5628 0.121 Uiso 1 1 calc R
H00R H 0.2901 0.2940 0.5453 0.121 Uiso 1 1 calc R
C00Y C 0.1928(5) 0.4827(3) 0.51217(14) 0.0869(11) Uani 1 1 d .
H00S H 0.1682 0.5461 0.5131 0.104 Uiso 1 1 calc R
H00V H 0.2612 0.4775 0.4939 0.104 Uiso 1 1 calc R
C00Z C 0.7338(6) 0.9928(3) 0.62557(14) 0.0961(13) Uani 1 1 d .
H00W H 0.7605 0.9688 0.6013 0.115 Uiso 1 1 calc R
H00X H 0.7734 0.9564 0.6451 0.115 Uiso 1 1 calc R
C010 C 0.7264(7) 1.1320(4) 0.66502(16) 0.1132(18) Uani 1 1 d .
H01A H 0.7464 1.1962 0.6658 0.136 Uiso 1 1 calc R
H01B H 0.7672 1.1034 0.6865 0.136 Uiso 1 1 calc R
C011 C 0.2440(5) 0.7671(4) 0.67720(16) 0.1009(13) Uani 1 1 d .
H011 H 0.1780 0.7361 0.6653 0.121 Uiso 1 1 calc R
C012 C 0.7003(5) 0.3408(4) 0.58799(16) 0.1059(15) Uani 1 1 d .
H01C H 0.6949 0.2825 0.5760 0.159 Uiso 1 1 calc GR
H01D H 0.6266 0.3501 0.6035 0.159 Uiso 1 1 calc GR
H01E H 0.7754 0.3431 0.6034 0.159 Uiso 1 1 calc GR
C013 C -0.0179(5) 0.6984(4) 0.53802(14) 0.0943(13) Uani 1 1 d .
H013 H -0.0160 0.6629 0.5163 0.113 Uiso 1 1 calc R
C014 C 0.3982(5) 1.0025(3) 0.67492(14) 0.0941(13) Uani 1 1 d .
C015 C 0.2720(5) 0.8550(4) 0.66758(15) 0.0981(13) Uani 1 1 d .
H015 H 0.2220 0.8838 0.6496 0.118 Uiso 1 1 calc R
C016 C 0.7804(7) 1.0918(4) 0.62920(16) 0.118(2) Uani 1 1 d .
H016 H 0.7478 1.1266 0.6077 0.142 Uiso 1 1 calc R
C017 C 0.0828(5) 0.7899(4) 0.58271(18) 0.1117(17) Uani 1 1 d .
H017 H 0.1556 0.8186 0.5917 0.134 Uiso 1 1 calc R
C018 C 0.5840(7) 1.1202(3) 0.66847(15) 0.1076(17) Uani 1 1 d .
H01F H 0.5424 1.1532 0.6482 0.129 Uiso 1 1 calc R
H01G H 0.5557 1.1459 0.6922 0.129 Uiso 1 1 calc R
C019 C -0.1335(6) 0.7658(5) 0.5894(2) 0.122(2) Uani 1 1 d .
H019 H -0.2094 0.7759 0.6022 0.146 Uiso 1 1 calc R
C01A C 0.5183(5) 0.3152(3) 0.50966(17) 0.1010(14) Uani 1 1 d .
H01H H 0.5990 0.2875 0.5030 0.121 Uiso 1 1 calc R
H01I H 0.4807 0.2781 0.5293 0.121 Uiso 1 1 calc R
C01B C 0.3561(8) 1.0550(4) 0.7107(2) 0.136(2) Uani 1 1 d .
H01J H 0.4107 1.0392 0.7314 0.205 Uiso 1 1 calc GR
H01K H 0.2699 1.0394 0.7168 0.205 Uiso 1 1 calc GR
H01L H 0.3618 1.1191 0.7060 0.205 Uiso 1 1 calc GR
C01C C 0.0805(8) 0.4287(4) 0.4977(2) 0.147(3) Uani 1 1 d .
H01M H 0.0342 0.4643 0.4796 0.220 Uiso 1 1 calc GR
H01N H 0.0256 0.4135 0.5184 0.220 Uiso 1 1 calc GR
H01O H 0.1104 0.3741 0.4859 0.220 Uiso 1 1 calc GR
C01D C 0.9245(9) 1.0958(7) 0.6286(3) 0.171(4) Uani 1 1 d .
H01P H 0.9575 1.0702 0.6515 0.257 Uiso 1 1 calc GR
H01Q H 0.9516 1.1578 0.6265 0.257 Uiso 1 1 calc GR
H01R H 0.9559 1.0619 0.6074 0.257 Uiso 1 1 calc GR
C01E C -0.1334(4) 0.7121(4) 0.5574(2) 0.1135(19) Uani 1 1 d .
H01S H -0.2082 0.6854 0.5488 0.136 Uiso 1 1 calc R
C01F C -0.0294(6) 0.8023(6) 0.6018(2) 0.146(3) Uani 1 1 d .
H01T H -0.0307 0.8370 0.6237 0.175 Uiso 1 1 calc R
C01G C 0.5442(6) 0.4274(4) 0.68694(13) 0.1058(16) Uani 1 1 d .
H01U H 0.5032 0.3816 0.7003 0.127 Uiso 1 1 calc R
C01H C 0.3201(7) 1.0343(4) 0.6411(2) 0.137(3) Uani 1 1 d .
H01V H 0.3362 1.0975 0.6366 0.205 Uiso 1 1 calc GR
H01W H 0.2312 1.0255 0.6462 0.205 Uiso 1 1 calc GR
H01X H 0.3437 0.9998 0.6192 0.205 Uiso 1 1 calc GR
C01I C 0.2910(9) 0.2847(4) 0.6029(3) 0.164(4) Uani 1 1 d .
H01Y H 0.3718 0.2557 0.5990 0.246 Uiso 1 1 calc GR
H H 0.2309 0.2411 0.6123 0.246 Uiso 1 1 calc GR
HA H 0.3003 0.3331 0.6208 0.246 Uiso 1 1 calc GR
C01J C 0.0194(6) 0.4702(7) 0.6000(3) 0.152(3) Uani 1 1 d .
H01Z H -0.0211 0.4869 0.5767 0.228 Uiso 1 1 calc GR
HB H -0.0233 0.4993 0.6207 0.228 Uiso 1 1 calc GR
HC H 0.0151 0.4055 0.6031 0.228 Uiso 1 1 calc GR
C01K C 0.6951(8) 0.4772(6) 0.46378(18) 0.138(3) Uani 1 1 d .
H01 H 0.7088 0.5206 0.4440 0.206 Uiso 1 1 calc GR
HD H 0.6701 0.4202 0.4530 0.206 Uiso 1 1 calc GR
HE H 0.7724 0.4694 0.4779 0.206 Uiso 1 1 calc GR
C01L C 0.4314(7) 0.3105(5) 0.4751(2) 0.129(2) Uani 1 1 d .
H0AA H 0.4699 0.3428 0.4545 0.193 Uiso 1 1 calc GR
HF H 0.3507 0.3375 0.4810 0.193 Uiso 1 1 calc GR
HG H 0.4189 0.2482 0.4680 0.193 Uiso 1 1 calc GR

loop_
_atom_site_aniso_label
_atom_site_aniso_U_11
_atom_site_aniso_U_22
_atom_site_aniso_U_33
_atom_site_aniso_U_23
_atom_site_aniso_U_13
_atom_site_aniso_U_12
Si01 0.0732(5) 0.0582(4) 0.0714(5) -0.0109(4) 0.0023(4) 0.0074(4)
Si02 0.0629(4) 0.0576(4) 0.0819(5) 0.0136(4) -0.0080(4) -0.0046(4)
O003 0.0831(13) 0.0547(10) 0.0492(9) 0.0017(8) 0.0037(9) -0.0040(10)
O004 0.0663(11) 0.0564(10) 0.0642(11) 0.0114(9) -0.0006(10) 0.0062(9)
O005 0.118(2) 0.0521(10) 0.0563(10) -0.0030(9) -0.0050(12) -0.0042(13)
O006 0.236(5) 0.0650(14) 0.0633(13) 0.0091(12) -0.021(2) -0.036(2)
C007 0.0665(15) 0.0501(13) 0.0502(12) -0.0004(11) 0.0039(12) 0.0015(12)
C008 0.0523(12) 0.0527(13) 0.0539(13) 0.0024(11) 0.0006(11) 0.0015(11)
C009 0.0661(15) 0.0545(14) 0.0529(13) 0.0039(11) 0.0037(12) 0.0010(13)
C00A 0.0760(17) 0.0526(14) 0.0534(14) -0.0019(12) 0.0032(13) 0.0009(13)
C00B 0.0758(18) 0.0578(15) 0.0742(19) 0.0081(15) -0.0158(16) 0.0127(15)
N00C 0.145(4) 0.111(3) 0.092(3) 0.000(3) 0.032(3) -0.015(3)
C00D 0.084(2) 0.0642(16) 0.0733(18) 0.0152(15) -0.0073(17) 0.0097(16)
C00E 0.0732(16) 0.0560(14) 0.0492(12) -0.0040(11) 0.0015(12) 0.0047(13)
C00F 0.111(3) 0.0577(16) 0.0556(15) 0.0007(13) -0.0063(18) -0.0053(18)
C00G 0.0549(13) 0.0490(12) 0.0600(14) 0.0022(11) -0.0004(12) 0.0037(11)
C00H 0.0816(18) 0.0646(16) 0.0509(13) 0.0005(13) 0.0008(13) 0.0141(16)
O00I 0.233(6) 0.117(3) 0.101(3) 0.029(2) 0.003(3) -0.025(4)
C00J 0.130(3) 0.0509(15) 0.0639(18) 0.0002(14) -0.014(2) -0.0025(19)
C00K 0.111(3) 0.0595(17) 0.0720(19) -0.0073(15) -0.019(2) 0.012(2)
C00L 0.087(2) 0.095(3) 0.070(2) 0.008(2) -0.0044(17) 0.009(2)
O00M 0.171(5) 0.125(4) 0.174(5) 0.012(3) 0.012(4) -0.046(4)
C00N 0.129(4) 0.097(3) 0.0634(19) 0.004(2) -0.002(2) 0.002(3)
C00O 0.111(3) 0.095(3) 0.0639(18) -0.0029(19) -0.008(2) -0.004(2)
C00P 0.113(3) 0.094(3) 0.072(2) 0.001(2) 0.025(2) 0.005(3)
C00Q 0.097(3) 0.144(5) 0.082(3) 0.009(3) -0.012(2) 0.033(3)
C00R 0.0674(17) 0.091(2) 0.105(3) -0.017(2) -0.0054(19) 0.0155(19)
C00S 0.072(2) 0.106(3) 0.098(3) 0.023(3) 0.013(2) -0.001(2)
C00T 0.099(2) 0.080(2) 0.0612(17) 0.0188(16) 0.0030(18) 0.006(2)
C00U 0.143(5) 0.137(5) 0.073(2) 0.030(3) -0.005(3) 0.050(4)
C00V 0.104(3) 0.092(3) 0.078(2) -0.002(2) 0.021(2) 0.008(2)
C00W 0.090(2) 0.081(2) 0.072(2) -0.0112(18) 0.0004(18) 0.013(2)
C00X 0.097(3) 0.0633(19) 0.143(4) 0.030(2) -0.026(3) -0.020(2)
C00Y 0.101(3) 0.0617(18) 0.098(3) 0.0143(18) -0.027(2) -0.0043(19)
C00Z 0.128(4) 0.077(2) 0.083(2) -0.0015(19) 0.007(3) -0.016(3)
C010 0.158(5) 0.083(3) 0.098(3) -0.010(2) -0.015(3) -0.038(3)
C011 0.091(3) 0.107(3) 0.104(3) -0.016(3) 0.005(3) -0.008(3)
C012 0.100(3) 0.105(3) 0.113(3) 0.002(3) -0.023(3) 0.031(3)
C013 0.093(3) 0.093(3) 0.096(3) 0.017(2) -0.029(2) 0.002(2)
C014 0.117(3) 0.073(2) 0.093(3) -0.011(2) -0.016(3) 0.026(2)
C015 0.095(3) 0.100(3) 0.100(3) -0.002(3) -0.005(2) 0.009(3)
C016 0.170(6) 0.088(3) 0.097(3) -0.002(2) 0.001(3) -0.043(4)
C017 0.088(3) 0.122(4) 0.125(4) -0.040(3) -0.008(3) 0.013(3)
C018 0.165(5) 0.065(2) 0.093(3) -0.019(2) -0.014(3) 0.007(3)
C019 0.094(3) 0.140(5) 0.133(5) 0.003(4) 0.011(3) 0.030(4)
C01A 0.113(3) 0.072(2) 0.118(3) -0.028(2) -0.010(3) 0.016(2)
C01B 0.156(5) 0.092(3) 0.162(6) -0.033(4) 0.031(5) 0.022(4)
C01C 0.173(6) 0.110(4) 0.158(6) 0.053(4) -0.093(5) -0.053(4)
C01D 0.193(8) 0.169(7) 0.152(6) -0.023(6) 0.043(6) -0.094(7)
C01E 0.070(2) 0.118(4) 0.152(5) 0.037(4) -0.028(3) -0.007(2)
C01F 0.102(4) 0.179(7) 0.157(6) -0.062(6) 0.006(4) 0.026(4)
C01G 0.143(4) 0.099(3) 0.076(2) 0.034(2) 0.002(3) 0.013(3)
C01H 0.137(5) 0.092(3) 0.182(7) 0.025(4) -0.051(5) 0.024(3)
C01I 0.193(8) 0.094(4) 0.204(8) 0.077(5) -0.062(7) -0.032(4)
C01J 0.081(3) 0.195(8) 0.180(7) 0.003(6) 0.022(4) -0.015(4)
C01K 0.150(5) 0.166(6) 0.097(3) 0.004(4) 0.047(4) 0.036(5)
C01L 0.149(5) 0.111(4) 0.127(4) -0.050(4) -0.024(4) 0.002(4)

loop_
_atom_type_symbol
_atom_type_description
_atom_type_scat_dispersion_real
_atom_type_scat_dispersion_imag
_atom_type_scat_source
C C 0.0181 0.0091 'International Tables Vol C Tables 4.2.6.8 and 6.1.1.4'
H H 0.0000 0.0000 'International Tables Vol C Tables 4.2.6.8 and 6.1.1.4'
N N 0.0311 0.0180 'International Tables Vol C Tables 4.2.6.8 and 6.1.1.4'
O O 0.0492 0.0322 'International Tables Vol C Tables 4.2.6.8 and 6.1.1.4'
Si Si 0.2541 0.3302 'International Tables Vol C Tables 4.2.6.8 and 6.1.1.4'

loop_
_geom_angle_atom_site_label_1
_geom_angle_atom_site_label_2
_geom_angle_atom_site_label_3
_geom_angle
C00G Si01 C00R 105.58(17)
C00V Si01 C00G 112.03(16)
C00V Si01 C00R 107.5(2)
C01A Si01 C00G 118.3(2)
C01A Si01 C00R 104.3(2)
C01A Si01 C00V 108.4(2)
C00S Si02 C00G 112.28(18)
C00S Si02 C00Y 110.8(2)
C00X Si02 C00G 107.79(18)
C00X Si02 C00S 105.3(3)
C00X Si02 C00Y 108.5(2)
C00Y Si02 C00G 111.88(18)
C00A O003 C007 113.5(2)
C007 O004 C00D 114.6(3)
C00F O005 C00J 116.4(3)
O003 C007 H007 108.8
O003 C007 C008 110.6(2)
O004 C007 O003 110.7(2)
O004 C007 H007 108.8
O004 C007 C008 109.1(2)
C008 C007 H007 108.8
C007 C008 H008 105.9
C007 C008 C009 107.8(2)
C007 C008 C00G 115.1(2)
C009 C008 H008 105.9
C00G C008 H008 105.9
C00G C008 C009 115.4(2)
C008 C009 H009 107.9
C00E C009 C008 108.7(2)
C00E C009 H009 107.9
C00E C009 C00H 112.2(3)
C00H C009 C008 112.0(2)
C00H C009 H009 107.9
O003 C00A C00F 109.7(3)
C00E C00A O003 124.7(3)
C00E C00A C00F 125.6(3)
C013 C00B C00D 123.2(4)
C017 C00B C00D 119.5(4)
C017 C00B C013 117.3(4)
O00I N00C O00M 122.7(6)
O00I N00C C00P 118.8(6)
O00M N00C C00P 118.5(6)
O004 C00D C00B 106.9(3)
O004 C00D H00A 110.3
O004 C00D H00B 110.3
C00B C00D H00A 110.3
C00B C00D H00B 110.3
H00A C00D H00B 108.6
C009 C00E H00E 118.5
C00A C00E C009 123.1(3)
C00A C00E H00E 118.5
O005 C00F C00A 112.2(3)
O006 C00F O005 123.9(3)
O006 C00F C00A 123.9(3)
Si01 C00G H00G 101.8
Si02 C00G Si01 118.68(16)
Si02 C00G H00G 101.8
C008 C00G Si01 107.79(19)
C008 C00G Si02 121.14(19)
C008 C00G H00G 101.8
C00L C00H C009 121.2(3)
C00L C00H C00T 117.9(4)
C00T C00H C009 120.9(3)
O005 C00J H00J 109.2
O005 C00J C00K 108.9(3)
O005 C00J C00Z 108.4(4)
C00K C00J H00J 109.2
C00Z C00J H00J 109.2
C00Z C00J C00K 111.7(4)
C00J C00K H00K 107.1
C00J C00K C014 115.6(4)
C00J C00K C018 105.6(4)
C014 C00K H00K 107.1
C018 C00K H00K 107.1
C018 C00K C014 113.9(4)
C00H C00L H00L 119.6
C00H C00L C00Q 120.7(5)
C00Q C00L H00L 119.6
C00O C00N H00N 120.6
C00O C00N C00P 118.7(5)
C00P C00N H00N 120.6
C00N C00O H00O 118.7
C00N C00O C00W 122.7(5)
C00W C00O H00O 118.7
C00N C00P N00C 119.9(5)
C011 C00P N00C 118.5(5)
C011 C00P C00N 121.5(5)
C00L C00Q H00Q 120.0
C00U C00Q C00L 120.1(5)
C00U C00Q H00Q 120.0
Si01 C00R H00C 108.6
Si01 C00R H00D 108.6
H00C C00R H00D 107.6
C012 C00R Si01 114.6(3)
C012 C00R H00C 108.6
C012 C00R H00D 108.6
Si02 C00S H00F 108.3
Si02 C00S H00H 108.3
H00F C00S H00H 107.4
C01J C00S Si02 116.1(5)
C01J C00S H00F 108.3
C01J C00S H00H 108.3
C00H C00T H00T 119.5
C00H C00T C01G 121.0(5)
C01G C00T H00T 119.5
C00Q C00U H00U 120.2
C01G C00U C00Q 119.6(5)
C01G C00U H00U 120.2
Si01 C00V H00I 108.9
Si01 C00V H00M 108.9
H00I C00V H00M 107.7
C01K C00V Si01 113.3(4)
C01K C00V H00I 108.9
C01K C00V H00M 108.9
C00O C00W C014 121.3(4)
C00O C00W C015 115.9(5)
C015 C00W C014 122.5(4)
Si02 C00X H00P 108.4
Si02 C00X H00R 108.4
H00P C00X H00R 107.5
C01I C00X Si02 115.5(4)
C01I C00X H00P 108.4
C01I C00X H00R 108.4
Si02 C00Y H00S 108.1
Si02 C00Y H00V 108.1
H00S C00Y H00V 107.3
C01C C00Y Si02 116.7(4)
C01C C00Y H00S 108.1
C01C C00Y H00V 108.1
C00J C00Z H00W 109.1
C00J C00Z H00X 109.1
C00J C00Z C016 112.5(5)
H00W C00Z H00X 107.8
C016 C00Z H00W 109.1
C016 C00Z H00X 109.1
H01A C010 H01B 107.7
C016 C010 H01A 108.9
C016 C010 H01B 108.9
C016 C010 C018 113.3(5)
C018 C010 H01A 108.9
C018 C010 H01B 108.9
C00P C011 H011 120.8
C00P C011 C015 118.5(5)
C015 C011 H011 120.8
C00R C012 H01C 109.5
C00R C012 H01D 109.5
C00R C012 H01E 109.5
H01C C012 H01D 109.5
H01C C012 H01E 109.5
H01D C012 H01E 109.5
C00B C013 H013 120.1
C00B C013 C01E 119.7(5)
C01E C013 H013 120.1
C00W C014 C00K 111.1(3)
C00W C014 C01B 105.3(5)
C01B C014 C00K 110.6(5)
C01H C014 C00K 109.1(5)
C01H C014 C00W 111.1(5)
C01H C014 C01B 109.6(5)
C00W C015 H015 118.7
C011 C015 C00W 122.6(5)
C011 C015 H015 118.7
C00Z C016 H016 108.5
C010 C016 C00Z 108.7(5)
C010 C016 H016 108.5
C010 C016 C01D 111.8(6)
C01D C016 C00Z 110.6(7)
C01D C016 H016 108.5
C00B C017 H017 118.5
C00B C017 C01F 122.9(6)
C01F C017 H017 118.5
C00K C018 H01F 109.2
C00K C018 H01G 109.2
C010 C018 C00K 112.1(5)
C010 C018 H01F 109.2
C010 C018 H01G 109.2
H01F C018 H01G 107.9
C01E C019 H019 119.5
C01F C019 H019 119.5
C01F C019 C01E 120.9(6)
Si01 C01A H01H 107.9
Si01 C01A H01I 107.9
H01H C01A H01I 107.2
C01L C01A Si01 117.7(4)
C01L C01A H01H 107.9
C01L C01A H01I 107.9
C014 C01B H01J 109.5
C014 C01B H01K 109.5
C014 C01B H01L 109.5
H01J C01B H01K 109.5
H01J C01B H01L 109.5
H01K C01B H01L 109.5
C00Y C01C H01M 109.5
C00Y C01C H01N 109.5
C00Y C01C H01O 109.5
H01M C01C H01N 109.5
H01M C01C H01O 109.5
H01N C01C H01O 109.5
C016 C01D H01P 109.5
C016 C01D H01Q 109.5
C016 C01D H01R 109.5
H01P C01D H01Q 109.5
H01P C01D H01R 109.5
H01Q C01D H01R 109.5
C013 C01E H01S 120.6
C019 C01E C013 118.8(5)
C019 C01E H01S 120.6
C017 C01F H01T 119.9
C019 C01F C017 120.3(7)
C019 C01F H01T 119.9
C00T C01G H01U 119.6
C00U C01G C00T 120.7(5)
C00U C01G H01U 119.6
C014 C01H H01V 109.5
C014 C01H H01W 109.5
C014 C01H H01X 109.5
H01V C01H H01W 109.5
H01V C01H H01X 109.5
H01W C01H H01X 109.5
C00X C01I H01Y 109.5
C00X C01I H 109.5
C00X C01I HA 109.5
H01Y C01I H 109.5
H01Y C01I HA 109.5
H C01I HA 109.5
C00S C01J H01Z 109.5
C00S C01J HB 109.5
C00S C01J HC 109.5
H01Z C01J HB 109.5
H01Z C01J HC 109.5
HB C01J HC 109.5
C00V C01K H01 109.5
C00V C01K HD 109.5
C00V C01K HE 109.5
H01 C01K HD 109.5
H01 C01K HE 109.5
HD C01K HE 109.5
C01A C01L H0AA 109.5
C01A C01L HF 109.5
C01A C01L HG 109.5
H0AA C01L HF 109.5
H0AA C01L HG 109.5
HF C01L HG 109.5

loop_
_geom_bond_atom_site_label_1
_geom_bond_atom_site_label_2
_geom_bond_distance
Si01 C00G 1.911(3)
Si01 C00R 1.914(4)
Si01 C00V 1.893(5)
Si01 C01A 1.890(4)
Si02 C00G 1.910(3)
Si02 C00S 1.891(5)
Si02 C00X 1.890(4)
Si02 C00Y 1.894(4)
O003 C007 1.430(4)
O003 C00A 1.380(4)
O004 C007 1.390(4)
O004 C00D 1.442(4)
O005 C00F 1.347(4)
O005 C00J 1.459(4)
O006 C00F 1.188(4)
C007 H007 0.9800
C007 C008 1.528(4)
C008 H008 0.9800
C008 C009 1.554(4)
C008 C00G 1.539(4)
C009 H009 0.9800
C009 C00E 1.502(4)
C009 C00H 1.519(4)
C00A C00E 1.323(5)
C00A C00F 1.476(5)
C00B C00D 1.489(6)
C00B C013 1.379(6)
C00B C017 1.354(7)
N00C O00I 1.222(8)
N00C O00M 1.229(8)
N00C C00P 1.468(7)
C00D H00A 0.9700
C00D H00B 0.9700
C00E H00E 0.9300
C00G H00G 0.9800
C00H C00L 1.375(6)
C00H C00T 1.379(5)
C00J H00J 0.9800
C00J C00K 1.517(6)
C00J C00Z 1.504(8)
C00K H00K 0.9800
C00K C014 1.578(8)
C00K C018 1.548(6)
C00L H00L 0.9300
C00L C00Q 1.395(7)
C00N H00N 0.9300
C00N C00O 1.365(7)
C00N C00P 1.368(8)
C00O H00O 0.9300
C00O C00W 1.386(6)
C00P C011 1.362(8)
C00Q H00Q 0.9300
C00Q C00U 1.377(9)
C00R H00C 0.9700
C00R H00D 0.9700
C00R C012 1.506(7)
C00S H00F 0.9700
C00S H00H 0.9700
C00S C01J 1.509(7)
C00T H00T 0.9300
C00T C01G 1.390(6)
C00U H00U 0.9300
C00U C01G 1.343(9)
C00V H00I 0.9700
C00V H00M 0.9700
C00V C01K 1.542(7)
C00W C014 1.528(6)
C00W C015 1.390(7)
C00X H00P 0.9700
C00X H00R 0.9700
C00X C01I 1.518(9)
C00Y H00S 0.9700
C00Y H00V 0.9700
C00Y C01C 1.513(7)
C00Z H00W 0.9700
C00Z H00X 0.9700
C00Z C016 1.545(6)
C010 H01A 0.9700
C010 H01B 0.9700
C010 C016 1.511(8)
C010 C018 1.511(9)
C011 H011 0.9300
C011 C015 1.372(8)
C012 H01C 0.9600
C012 H01D 0.9600
C012 H01E 0.9600
C013 H013 0.9300
C013 C01E 1.409(8)
C014 C01B 1.549(8)
C014 C01H 1.526(8)
C015 H015 0.9300
C016 H016 0.9800
C016 C01D 1.516(12)
C017 H017 0.9300
C017 C01F 1.371(9)
C018 H01F 0.9700
C018 H01G 0.9700
C019 H019 0.9300
C019 C01E 1.384(9)
C019 C01F 1.295(10)
C01A H01H 0.9700
C01A H01I 0.9700
C01A C01L 1.530(8)
C01B H01J 0.9600
C01B H01K 0.9600
C01B H01L 0.9600
C01C H01M 0.9600
C01C H01N 0.9600
C01C H01O 0.9600
C01D H01P 0.9600
C01D H01Q 0.9600
C01D H01R 0.9600
C01E H01S 0.9300
C01F H01T 0.9300
C01G H01U 0.9300
C01H H01V 0.9600
C01H H01W 0.9600
C01H H01X 0.9600
C01I H01Y 0.9600
C01I H 0.9600
C01I HA 0.9600
C01J H01Z 0.9600
C01J HB 0.9600
C01J HC 0.9600
C01K H01 0.9600
C01K HD 0.9600
C01K HE 0.9600
C01L H0AA 0.9600
C01L HF 0.9600
C01L HG 0.9600

loop_
_geom_torsion_atom_site_label_1
_geom_torsion_atom_site_label_2
_geom_torsion_atom_site_label_3
_geom_torsion_atom_site_label_4
_geom_torsion
O003 C007 C008 C009 64.9(3)
O003 C007 C008 C00G -164.7(2)
O003 C00A C00E C009 0.5(5)
O003 C00A C00F O005 -177.3(3)
O003 C00A C00F O006 2.0(7)
O004 C007 C008 C009 -57.2(3)
O004 C007 C008 C00G 73.3(3)
O005 C00J C00K C014 -53.0(5)
O005 C00J C00K C018 -179.9(4)
O005 C00J C00Z C016 179.8(4)
C007 O003 C00A C00E 17.1(4)
C007 O003 C00A C00F -161.0(3)
C007 O004 C00D C00B -172.0(3)
C007 C008 C009 C00E -45.0(3)
C007 C008 C009 C00H -169.6(3)
C007 C008 C00G Si01 91.5(2)
C007 C008 C00G Si02 -50.0(3)
C008 C009 C00E C00A 15.2(4)
C008 C009 C00H C00L 77.9(4)
C008 C009 C00H C00T -99.8(4)
C009 C008 C00G Si01 -141.9(2)
C009 C008 C00G Si02 76.6(3)
C009 C00H C00L C00Q -178.2(4)
C009 C00H C00T C01G 177.7(4)
C00A O003 C007 O004 71.2(3)
C00A O003 C007 C008 -49.8(3)
C00B C013 C01E C019 0.6(8)
C00B C017 C01F C019 -2.3(14)
N00C C00P C011 C015 179.6(4)
C00D O004 C007 O003 63.9(3)
C00D O004 C007 C008 -174.2(3)
C00D C00B C013 C01E 177.1(4)
C00D C00B C017 C01F -176.3(7)
C00E C009 C00H C00L -44.7(4)
C00E C009 C00H C00T 137.6(3)
C00E C00A C00F O005 4.6(6)
C00E C00A C00F O006 -176.1(5)
C00F O005 C00J C00K 148.1(4)
C00F O005 C00J C00Z -90.1(4)
C00F C00A C00E C009 178.3(3)
C00G Si01 C00V C01K 174.3(5)
C00G Si01 C01A C01L 84.4(6)
C00G Si02 C00S C01J -173.3(5)
C00G Si02 C00X C01I 58.9(6)
C00G Si02 C00Y C01C 153.9(5)
C00G C008 C009 C00E -175.2(2)
C00G C008 C009 C00H 60.2(3)
C00H C009 C00E C00A 139.6(3)
C00H C00L C00Q C00U 1.2(8)
C00H C00T C01G C00U -0.2(8)
O00I N00C C00P C00N 2.8(7)
O00I N00C C00P C011 -178.8(5)
C00J O005 C00F O006 -1.1(7)
C00J O005 C00F C00A 178.2(4)
C00J C00K C014 C00W 73.5(5)
C00J C00K C014 C01B -170.0(4)
C00J C00K C014 C01H -49.4(5)
C00J C00K C018 C010 -58.9(5)
C00J C00Z C016 C010 52.7(7)
C00J C00Z C016 C01D 175.8(5)
C00K C00J C00Z C016 -60.1(5)
C00L C00H C00T C01G -0.2(6)
C00L C00Q C00U C01G -1.6(9)
O00M N00C C00P C00N -174.7(6)
O00M N00C C00P C011 3.7(7)
C00N C00O C00W C014 175.9(5)
C00N C00O C00W C015 2.1(7)
C00N C00P C011 C015 -2.0(8)
C00O C00N C00P N00C -179.7(4)
C00O C00N C00P C011 2.0(7)
C00O C00W C014 C00K 52.9(6)
C00O C00W C014 C01B -66.8(6)
C00O C00W C014 C01H 174.6(5)
C00O C00W C015 C011 -2.2(7)
C00P C00N C00O C00W -2.0(7)
C00P C011 C015 C00W 2.2(8)
C00Q C00U C01G C00T 1.1(9)
C00R Si01 C00V C01K 58.7(5)
C00R Si01 C01A C01L -158.8(5)
C00S Si02 C00X C01I -61.2(6)
C00S Si02 C00Y C01C -80.0(6)
C00T C00H C00L C00Q -0.3(6)
C00V Si01 C01A C01L -44.5(6)
C00X Si02 C00S C01J -56.3(5)
C00X Si02 C00Y C01C 35.1(6)
C00Y Si02 C00S C01J 60.8(5)
C00Y Si02 C00X C01I -179.8(5)
C00Z C00J C00K C014 -172.7(3)
C00Z C00J C00K C018 60.3(5)
C013 C00B C00D O004 -105.6(4)
C013 C00B C017 C01F 2.1(9)
C014 C00K C018 C010 173.1(4)
C014 C00W C015 C011 -175.9(5)
C015 C00W C014 C00K -133.8(4)
C015 C00W C014 C01B 106.5(6)
C015 C00W C014 C01H -12.1(7)
C016 C010 C018 C00K 57.5(6)
C017 C00B C00D O004 72.7(5)
C017 C00B C013 C01E -1.2(7)
C018 C00K C014 C00W -163.9(4)
C018 C00K C014 C01B -47.4(6)
C018 C00K C014 C01H 73.3(5)
C018 C010 C016 C00Z -51.5(7)
C018 C010 C016 C01D -173.9(6)
C01A Si01 C00V C01K -53.4(6)
C01E C019 C01F C017 1.6(14)
C01F C019 C01E C013 -0.8(11)
